data_1542045
loop_
_publ_author_name
'Lin, B.-Z.'
'Liu, S.-X.'

_publ_section_title
;
 Hydrothermal syntheses, structures and magnetic properties of
 coordination cation metavanadates, Cu (tn)2 (V O3)2 and Ni (N H3)2 (V
 O3)2
;
_journal_name_full Polyhedron
_journal_page_first 2521
_journal_page_last 2527
_journal_volume 19
_journal_year 2000
_chemical_formula_sum 'H6 N2 Ni O6 V2'
_chemical_name_systematic '(Ni (N H3)2) (V O3)2'
_space_group_IT_number 62
_symmetry_space_group_name_Hall '-P 2ac 2n'
_symmetry_space_group_name_H-M 'P n m a'
_cell_angle_alpha 90
_cell_angle_beta 90
_cell_angle_gamma 90
_cell_formula_units_Z 4
_cell_length_a 5.535
_cell_length_b 10.661
_cell_length_c 11.772
_cell_volume 694.650
_citation_journal_id_ASTM PLYHDE
_cod_data_source_file Lin_PLYHDE_2000_162.cif
_cod_data_source_block H6N2Ni1O6V2
_cod_original_cell_volume 694.6497
_cod_original_formula_sum 'H6 N2 Ni1 O6 V2'
_cod_database_code 1542045

loop_
_symmetry_equiv_pos_as_xyz
x,y,z
-x+1/2,-y,z+1/2
x+1/2,-y+1/2,-z+1/2
-x,y+1/2,-z
-x,-y,-z
x-1/2,y,-z-1/2
-x-1/2,y-1/2,z-1/2
x,-y-1/2,z

loop_
_atom_site_label
_atom_site_type_symbol
_atom_site_fract_x
_atom_site_fract_y
_atom_site_fract_z
_atom_site_occupancy
_atom_site_U_iso_or_equiv
N2 N-3 0.8377 0.25 0.5505 1 0.0
H3 H+1 0.9581 0.25 0.5211 1 0.0
O1 O-2 0.3809 0.1149 0.5629 1 0.0
V1 V+5 0.30329 0.0316 0.67335 1 0.0
H4 H+1 0.8234 0.311 0.5824 1 0.0
O2 O-2 0.3326 -0.1193 0.6446 1 0.0
N1 N-3 0.2053 0.25 0.3697 1 0.0
Ni1 Ni+2 0.51959 0.25 0.45966 1 0.0
H2 H+1 0.1957 0.3199 0.3489 1 0.0
O3 O-2 0.4959 0.0707 0.7916 1 0.0
H1 H+1 0.1185 0.25 0.4116 1 0.0
